data_4308680
loop_
_publ_author_name
'Masahisa Osawa'
'Mikio Hoshino'
'Munetaka Akita'
'Tatsuo Wada'

_publ_contact_author_name 'Masahisa Osawa '
_publ_section_title
;
Synthesis and Characterization of Phenanthrylphosphine Gold Complex:
Observation of Au-Induced Blue-Green Phosphorescence at Room Temperature
;
_journal_name_full 'Inorganic Chemistry'
_journal_page_first 1157
_journal_page_last 1159
_journal_paper_doi 10.1021/ic048538j
_journal_volume 44
_journal_year 2005
_chemical_formula_moiety 'C26 H19 O P '
_chemical_formula_sum 'C26 H19 O P'
_chemical_formula_weight 378.41
_space_group_IT_number 2
_symmetry_cell_setting triclinic
_symmetry_Int_Tables_number 2
_symmetry_space_group_name_Hall '-P 1'
_symmetry_space_group_name_H-M 'P -1'
_audit_creation_date 'Thu Jun 24 12:02:16 2004'
_audit_creation_method 'by teXsan'
_cell_angle_alpha 80.126(2)
_cell_angle_beta 73.148(2)
_cell_angle_gamma 75.032(2)
_cell_formula_units_Z 2
_cell_length_a 9.0031(6)
_cell_length_b 10.5751(8)
_cell_length_c 11.1424(7)
_cell_measurement_reflns_used 21600
_cell_measurement_temperature 100.2
_cell_measurement_theta_max 30.0
_cell_measurement_theta_min 1.90
_cell_volume 975.48(12)
_computing_cell_refinement PROCESS-AUTO
_computing_data_collection PROCESS-AUTO
_computing_data_reduction 'teXsan Ver. 1.11'
_computing_publication_material 'teXsan Ver. 1.11'
_computing_structure_refinement 'teXsan Ver. 1.10'
_computing_structure_solution SIR97
_diffrn_detector_area_resol_mean 10.00
_diffrn_measured_fraction_theta_full 0.9618
_diffrn_measured_fraction_theta_max 0.9618
_diffrn_measurement_device_type 'Rigaku RAXIS-CS Imaging Plate'
_diffrn_measurement_method \w
_diffrn_radiation_type 'Mo K\a'
_diffrn_radiation_wavelength 0.7107
_diffrn_reflns_av_R_equivalents 0.049
_diffrn_reflns_limit_h_max 11
_diffrn_reflns_limit_h_min -12
_diffrn_reflns_limit_k_max 0
_diffrn_reflns_limit_k_min -14
_diffrn_reflns_limit_l_max 15
_diffrn_reflns_limit_l_min -15
_diffrn_reflns_number 13446
_diffrn_reflns_theta_full 30.03
_diffrn_reflns_theta_max 30.03
_exptl_absorpt_coefficient_mu 0.154
_exptl_absorpt_correction_T_max 0.955
_exptl_absorpt_correction_T_min 0.791
_exptl_absorpt_correction_type multi-scan
_exptl_absorpt_process_details '(Higashi, 1995)'
_exptl_crystal_colour colorless
_exptl_crystal_density_diffrn 1.288
_exptl_crystal_density_method 'not measured'
_exptl_crystal_description block
_exptl_crystal_size_max 0.700
_exptl_crystal_size_mid 0.400
_exptl_crystal_size_min 0.300
_refine_diff_density_max 0.33
_refine_diff_density_min -0.38
_refine_ls_extinction_method none
_refine_ls_goodness_of_fit_ref 1.661
_refine_ls_hydrogen_treatment noref
_refine_ls_number_parameters 253
_refine_ls_number_reflns 5180
_refine_ls_R_factor_gt 0.0557
_refine_ls_shift/su_max 0.0002
_refine_ls_structure_factor_coef Fsqd
_refine_ls_weighting_details 'w = 1/[\s^2^(Fo^2^) + (0.05000(Max(Fo^2^,0) + 2Fc^2^)/3)^2^]'
_refine_ls_weighting_scheme calc
_refine_ls_wR_factor_ref 0.1403
_reflns_number_gt 4461
_reflns_number_total 5180
_reflns_threshold_expression F^2^>2.0\s(F^2^)
_cod_data_source_file ic048538jsi20041020_114632_2.cif
_cod_data_source_block 9DPPO
_cod_original_cell_volume 975.5(1)
_cod_original_sg_symbol_H-M 'P -1 '
_cod_original_formula_sum 'C26 H19 O P '
_cod_database_code 4308680

loop_
_symmetry_equiv_pos_as_xyz
x,y,z
-x,-y,-z

loop_
_atom_site_label
_atom_site_type_symbol
_atom_site_fract_x
_atom_site_fract_y
_atom_site_fract_z
_atom_site_U_iso_or_equiv
_atom_site_adp_type
_atom_site_occupancy
_atom_site_calc_flag
_atom_site_refinement_flags
_atom_site_disorder_assembly
_atom_site_disorder_group
P(1) P 0.31833(5) 0.26068(4) 0.23663(4) 0.0143(1) Uani 1.00 d . . .
O(1) O 0.2655(1) 0.1663(1) 0.3460(1) 0.0191(3) Uani 1.00 d . . .
C(1) C 0.3324(2) 0.5133(2) 0.2541(2) 0.0167(4) Uani 1.00 d . . .
C(2) C 0.2731(2) 0.6441(2) 0.2925(2) 0.0167(4) Uani 1.00 d . . .
C(3) C 0.3801(2) 0.7243(2) 0.2831(2) 0.0206(4) Uani 1.00 d . . .
C(4) C 0.3257(2) 0.8465(2) 0.3251(2) 0.0234(4) Uani 1.00 d . . .
C(5) C 0.1623(2) 0.8920(2) 0.3772(2) 0.0238(4) Uani 1.00 d . . .
C(6) C 0.0560(2) 0.8154(2) 0.3874(2) 0.0206(4) Uani 1.00 d . . .
C(7) C 0.1077(2) 0.6890(1) 0.3454(2) 0.0160(4) Uani 1.00 d . . .
C(8) C 0.0006(2) 0.6031(2) 0.3574(1) 0.0162(4) Uani 1.00 d . . .
C(9) C -0.1649(2) 0.6415(2) 0.4116(2) 0.0184(4) Uani 1.00 d . . .
C(10) C -0.2658(2) 0.5600(2) 0.4214(2) 0.0207(4) Uani 1.00 d . . .
C(11) C -0.2049(2) 0.4357(2) 0.3775(2) 0.0197(4) Uani 1.00 d . . .
C(12) C -0.0436(2) 0.3940(2) 0.3271(2) 0.0177(4) Uani 1.00 d . . .
C(13) C 0.0632(2) 0.4750(1) 0.3161(1) 0.0151(4) Uani 1.00 d . . .
C(14) C 0.2339(2) 0.4307(1) 0.2656(2) 0.0154(4) Uani 1.00 d . . .
C(15) C 0.5324(2) 0.2385(1) 0.1939(2) 0.0168(4) Uani 1.00 d . . .
C(16) C 0.6178(2) 0.2822(2) 0.0743(2) 0.0215(4) Uani 1.00 d . . .
C(17) C 0.7834(2) 0.2566(2) 0.0446(2) 0.0268(5) Uani 1.00 d . . .
C(18) C 0.8637(2) 0.1864(2) 0.1334(2) 0.0292(5) Uani 1.00 d . . .
C(19) C 0.7799(2) 0.1429(2) 0.2523(2) 0.0277(5) Uani 1.00 d . . .
C(20) C 0.6140(2) 0.1687(2) 0.2827(2) 0.0229(4) Uani 1.00 d . . .
C(21) C 0.2739(2) 0.2393(2) 0.0944(1) 0.0160(4) Uani 1.00 d . . .
C(22) C 0.3087(2) 0.1107(2) 0.0614(2) 0.0190(4) Uani 1.00 d . . .
C(23) C 0.2802(2) 0.0878(2) -0.0477(2) 0.0221(4) Uani 1.00 d . . .
C(24) C 0.2152(2) 0.1925(2) -0.1248(2) 0.0214(4) Uani 1.00 d . . .
C(25) C 0.1806(2) 0.3208(2) -0.0937(2) 0.0206(4) Uani 1.00 d . . .
C(26) C 0.2101(2) 0.3444(2) 0.0156(2) 0.0183(4) Uani 1.00 d . . .
H(1) H 0.4477 0.4837 0.2242 0.0264 Uiso 1.00 calc . . .
H(2) H 0.5027 0.6859 0.2485 0.0264 Uiso 1.00 calc . . .
H(3) H 0.4035 0.9025 0.3133 0.0264 Uiso 1.00 calc . . .
H(4) H 0.1295 0.9813 0.3944 0.0264 Uiso 1.00 calc . . .
H(5) H -0.0478 0.8510 0.4196 0.0264 Uiso 1.00 calc . . .
H(6) H -0.1927 0.7204 0.4286 0.0264 Uiso 1.00 calc . . .
H(7) H -0.3796 0.5910 0.4523 0.0264 Uiso 1.00 calc . . .
H(8) H -0.2738 0.3745 0.3829 0.0264 Uiso 1.00 calc . . .
H(9) H -0.0134 0.3039 0.2984 0.0264 Uiso 1.00 calc . . .
H(10) H 0.5732 0.3209 0.0013 0.0264 Uiso 1.00 calc . . .
H(11) H 0.8478 0.2845 -0.0366 0.0264 Uiso 1.00 calc . . .
H(12) H 0.9714 0.1600 0.1310 0.0264 Uiso 1.00 calc . . .
H(13) H 0.8452 0.0908 0.3090 0.0264 Uiso 1.00 calc . . .
H(14) H 0.5519 0.1324 0.3636 0.0264 Uiso 1.00 calc . . .
H(15) H 0.3416 0.0358 0.1151 0.0264 Uiso 1.00 calc . . .
H(16) H 0.3061 -0.0109 -0.0762 0.0264 Uiso 1.00 calc . . .
H(17) H 0.1940 0.1773 -0.2028 0.0264 Uiso 1.00 calc . . .
H(18) H 0.1451 0.4061 -0.1556 0.0264 Uiso 1.00 calc . . .
H(19) H 0.1911 0.4351 0.0325 0.0264 Uiso 1.00 calc . . .

loop_
_atom_site_aniso_label
_atom_site_aniso_U_11
_atom_site_aniso_U_22
_atom_site_aniso_U_33
_atom_site_aniso_U_12
_atom_site_aniso_U_13
_atom_site_aniso_U_23
P(1) 0.0139(2) 0.0135(2) 0.0152(2) -0.0014(1) -0.0039(2) -0.0033(1)
O(1) 0.0213(6) 0.0159(5) 0.0183(6) -0.0038(4) -0.0031(5) -0.0014(4)
C(1) 0.0159(7) 0.0164(7) 0.0158(7) -0.0013(6) -0.0029(6) -0.0025(6)
C(2) 0.0191(8) 0.0152(7) 0.0151(7) -0.0029(6) -0.0042(6) -0.0013(6)
C(3) 0.0228(9) 0.0186(8) 0.0206(8) -0.0061(6) -0.0051(7) -0.0008(6)
C(4) 0.0261(9) 0.0198(8) 0.0264(9) -0.0087(6) -0.0058(7) -0.0043(7)
C(5) 0.0313(10) 0.0142(7) 0.0257(9) -0.0041(6) -0.0069(7) -0.0041(7)
C(6) 0.0212(8) 0.0179(8) 0.0209(8) -0.0008(6) -0.0040(7) -0.0052(6)
C(7) 0.0189(8) 0.0141(7) 0.0142(7) -0.0009(6) -0.0049(6) -0.0020(6)
C(8) 0.0196(8) 0.0164(7) 0.0120(7) -0.0014(6) -0.0057(6) -0.0013(6)
C(9) 0.0184(8) 0.0183(8) 0.0153(8) 0.0010(6) -0.0034(6) -0.0029(6)
C(10) 0.0175(8) 0.0253(9) 0.0164(8) -0.0005(6) -0.0038(6) -0.0021(6)
C(11) 0.0187(8) 0.0207(8) 0.0197(8) -0.0045(6) -0.0051(6) -0.0019(6)
C(12) 0.0193(8) 0.0173(7) 0.0168(8) -0.0039(6) -0.0050(6) -0.0022(6)
C(13) 0.0163(8) 0.0157(7) 0.0126(7) -0.0022(5) -0.0040(6) -0.0013(6)
C(14) 0.0167(8) 0.0145(7) 0.0150(7) -0.0021(5) -0.0053(6) -0.0016(6)
C(15) 0.0166(7) 0.0134(7) 0.0225(8) -0.0023(5) -0.0072(6) -0.0053(6)
C(16) 0.0171(8) 0.0219(8) 0.0240(9) -0.0020(6) -0.0037(7) -0.0047(7)
C(17) 0.0178(8) 0.0328(10) 0.0299(10) -0.0064(7) -0.0031(7) -0.0078(8)
C(18) 0.0153(8) 0.0319(10) 0.043(1) -0.0030(7) -0.0095(8) -0.0124(9)
C(19) 0.0221(9) 0.0272(9) 0.038(1) 0.0008(7) -0.0169(8) -0.0082(8)
C(20) 0.0225(9) 0.0228(8) 0.0250(9) -0.0021(6) -0.0101(7) -0.0047(7)
C(21) 0.0148(7) 0.0188(7) 0.0151(7) -0.0024(6) -0.0041(6) -0.0048(6)
C(22) 0.0178(8) 0.0168(7) 0.0216(8) 0.0003(6) -0.0062(7) -0.0047(6)
C(23) 0.0222(9) 0.0203(8) 0.0247(9) -0.0021(6) -0.0060(7) -0.0091(7)
C(24) 0.0214(8) 0.0272(9) 0.0181(8) -0.0060(7) -0.0058(7) -0.0065(7)
C(25) 0.0202(8) 0.0234(8) 0.0174(8) -0.0029(6) -0.0057(7) -0.0015(6)
C(26) 0.0188(8) 0.0168(7) 0.0184(8) -0.0025(6) -0.0043(6) -0.0025(6)

loop_
_atom_type_symbol
_atom_type_description
_atom_type_scat_dispersion_real
_atom_type_scat_dispersion_imag
_atom_type_scat_source
C C 0.003 0.002
;International Tables for Crystallography
(1992, Vol. C, Tables 4.2.6.8 and 6.1.1.1)
;
H H 0.000 0.000
;International Tables for Crystallography
(1992, Vol. C, Table 6.1.1.2)
;
O O 0.011 0.006
;International Tables for Crystallography
(1992, Vol. C, Tables 4.2.6.8 and 6.1.1.1)
;
P P 0.102 0.094
;International Tables for Crystallography
(1992, Vol. C, Tables 4.2.6.8 and 6.1.1.1)
;

loop_
_geom_angle_atom_site_label_1
_geom_angle_atom_site_label_2
_geom_angle_atom_site_label_3
_geom_angle
_geom_angle_site_symmetry_1
_geom_angle_site_symmetry_2
_geom_angle_site_symmetry_3
_geom_angle_publ_flag
O(1) P(1) C(14) 113.23(7) . . . yes
O(1) P(1) C(15) 110.78(7) . . . yes
O(1) P(1) C(21) 113.86(7) . . . yes
C(14) P(1) C(15) 107.33(7) . . . yes
C(14) P(1) C(21) 106.85(7) . . . yes
C(15) P(1) C(21) 104.18(7) . . . yes
C(2) C(1) C(14) 122.0(1) . . . yes
C(1) C(2) C(3) 120.0(1) . . . yes
C(1) C(2) C(7) 119.5(1) . . . yes
C(3) C(2) C(7) 120.4(1) . . . yes
C(2) C(3) C(4) 120.5(2) . . . yes
C(3) C(4) C(5) 119.6(2) . . . yes
C(4) C(5) C(6) 120.9(2) . . . yes
C(5) C(6) C(7) 121.1(2) . . . yes
C(2) C(7) C(6) 117.5(1) . . . yes
C(2) C(7) C(8) 119.4(1) . . . yes
C(6) C(7) C(8) 123.1(1) . . . yes
C(7) C(8) C(9) 122.0(1) . . . yes
C(7) C(8) C(13) 119.5(1) . . . yes
C(9) C(8) C(13) 118.5(1) . . . yes
C(8) C(9) C(10) 121.6(1) . . . yes
C(9) C(10) C(11) 119.9(1) . . . yes
C(10) C(11) C(12) 119.9(2) . . . yes
C(11) C(12) C(13) 121.5(1) . . . yes
C(8) C(13) C(12) 118.5(1) . . . yes
C(8) C(13) C(14) 119.6(1) . . . yes
C(12) C(13) C(14) 121.9(1) . . . yes
P(1) C(14) C(1) 119.6(1) . . . yes
P(1) C(14) C(13) 120.0(1) . . . yes
C(1) C(14) C(13) 119.9(1) . . . yes
P(1) C(15) C(16) 122.4(1) . . . yes
P(1) C(15) C(20) 117.8(1) . . . yes
C(16) C(15) C(20) 119.7(2) . . . yes
C(15) C(16) C(17) 119.9(2) . . . yes
C(16) C(17) C(18) 120.0(2) . . . yes
C(17) C(18) C(19) 120.5(2) . . . yes
C(18) C(19) C(20) 119.7(2) . . . yes
C(15) C(20) C(19) 120.2(2) . . . yes
P(1) C(21) C(22) 117.5(1) . . . yes
P(1) C(21) C(26) 123.2(1) . . . yes
C(22) C(21) C(26) 119.3(2) . . . yes
C(21) C(22) C(23) 120.4(2) . . . yes
C(22) C(23) C(24) 120.1(2) . . . yes
C(23) C(24) C(25) 120.3(2) . . . yes
C(24) C(25) C(26) 119.8(2) . . . yes
C(21) C(26) C(25) 120.2(2) . . . yes

loop_
_geom_bond_atom_site_label_1
_geom_bond_atom_site_label_2
_geom_bond_distance
_geom_bond_site_symmetry_1
_geom_bond_site_symmetry_2
_geom_bond_publ_flag
P(1) O(1) 1.484(1) . . yes
P(1) C(14) 1.808(2) . . yes
P(1) C(15) 1.808(2) . . yes
P(1) C(21) 1.806(2) . . yes
C(1) C(2) 1.439(2) . . yes
C(1) C(14) 1.364(2) . . yes
C(2) C(3) 1.411(2) . . yes
C(2) C(7) 1.418(2) . . yes
C(3) C(4) 1.370(2) . . yes
C(4) C(5) 1.403(3) . . yes
C(5) C(6) 1.375(3) . . yes
C(6) C(7) 1.410(2) . . yes
C(7) C(8) 1.453(2) . . yes
C(8) C(9) 1.413(2) . . yes
C(8) C(13) 1.427(2) . . yes
C(9) C(10) 1.376(2) . . yes
C(10) C(11) 1.401(2) . . yes
C(11) C(12) 1.379(2) . . yes
C(12) C(13) 1.412(2) . . yes
C(13) C(14) 1.454(2) . . yes
C(15) C(16) 1.401(2) . . yes
C(15) C(20) 1.398(2) . . yes
C(16) C(17) 1.394(2) . . yes
C(17) C(18) 1.392(3) . . yes
C(18) C(19) 1.389(3) . . yes
C(19) C(20) 1.396(3) . . yes
C(21) C(22) 1.403(2) . . yes
C(21) C(26) 1.402(2) . . yes
C(22) C(23) 1.385(2) . . yes
C(23) C(24) 1.392(3) . . yes
C(24) C(25) 1.392(2) . . yes
C(25) C(26) 1.394(2) . . yes

loop_
_geom_contact_atom_site_label_1
_geom_contact_atom_site_label_2
_geom_contact_distance
_geom_contact_site_symmetry_1
_geom_contact_site_symmetry_2
_geom_contact_publ_flag
O(1) C(5) 3.202(2) . 1_545 ?
O(1) C(4) 3.322(2) . 1_545 ?
O(1) C(9) 3.430(2) . 2_566 ?
O(1) C(6) 3.488(2) . 2_566 ?
C(1) C(10) 3.472(2) . 2_566 ?
C(2) C(10) 3.524(2) . 2_566 ?
C(2) C(11) 3.536(2) . 2_566 ?
C(6) C(12) 3.541(2) . 2_566 ?
C(7) C(11) 3.408(2) . 2_566 ?
C(7) C(12) 3.516(2) . 2_566 ?
C(8) C(13) 3.500(2) . 2_566 ?
C(8) C(8) 3.531(3) . 2_566 ?
C(9) C(13) 3.363(2) . 2_566 ?
C(9) C(14) 3.451(2) . 2_566 ?
C(9) C(24) 3.464(2) . 2_565 ?
C(9) C(25) 3.535(2) . 2_565 ?
C(10) C(25) 3.578(2) . 2_565 ?

loop_
_geom_torsion_atom_site_label_1
_geom_torsion_atom_site_label_2
_geom_torsion_atom_site_label_3
_geom_torsion_atom_site_label_4
_geom_torsion
_geom_torsion_site_symmetry_1
_geom_torsion_site_symmetry_2
_geom_torsion_site_symmetry_3
_geom_torsion_site_symmetry_4
_geom_torsion_publ_flag
P(1) C(14) C(1) C(2) -171.3(1) . . . . yes
P(1) C(14) C(13) C(8) 170.0(1) . . . . yes
P(1) C(14) C(13) C(12) -9.1(2) . . . . yes
P(1) C(15) C(16) C(17) -176.8(1) . . . . yes
P(1) C(15) C(20) C(19) 176.7(1) . . . . yes
P(1) C(21) C(22) C(23) -178.8(1) . . . . yes
P(1) C(21) C(26) C(25) 179.2(1) . . . . yes
O(1) P(1) C(14) C(1) 122.0(1) . . . . yes
O(1) P(1) C(14) C(13) -50.4(1) . . . . yes
O(1) P(1) C(15) C(16) 159.2(1) . . . . yes
O(1) P(1) C(15) C(20) -17.4(2) . . . . yes
O(1) P(1) C(21) C(22) -45.8(1) . . . . yes
O(1) P(1) C(21) C(26) 135.5(1) . . . . yes
C(1) C(2) C(3) C(4) -176.8(2) . . . . yes
C(1) C(2) C(7) C(6) 176.9(1) . . . . yes
C(1) C(2) C(7) C(8) -1.3(2) . . . . yes
C(1) C(14) P(1) C(15) -0.6(2) . . . . yes
C(1) C(14) P(1) C(21) -111.9(1) . . . . yes
C(1) C(14) C(13) C(8) -2.3(2) . . . . yes
C(1) C(14) C(13) C(12) 178.6(2) . . . . yes
C(2) C(1) C(14) C(13) 1.0(2) . . . . yes
C(2) C(3) C(4) C(5) -0.3(3) . . . . yes
C(2) C(7) C(6) C(5) 0.0(3) . . . . yes
C(2) C(7) C(8) C(9) 178.8(2) . . . . yes
C(2) C(7) C(8) C(13) 0.0(2) . . . . yes
C(3) C(2) C(1) C(14) 177.7(2) . . . . yes
C(3) C(2) C(7) C(6) 0.0(2) . . . . yes
C(3) C(2) C(7) C(8) -178.2(1) . . . . yes
C(3) C(4) C(5) C(6) 0.3(3) . . . . yes
C(4) C(3) C(2) C(7) 0.2(3) . . . . yes
C(4) C(5) C(6) C(7) -0.2(3) . . . . yes
C(5) C(6) C(7) C(8) 178.2(2) . . . . yes
C(6) C(7) C(8) C(9) 0.7(3) . . . . yes
C(6) C(7) C(8) C(13) -178.1(2) . . . . yes
C(7) C(2) C(1) C(14) 0.8(2) . . . . yes
C(7) C(8) C(9) C(10) 179.3(2) . . . . yes
C(7) C(8) C(13) C(12) -179.1(1) . . . . yes
C(7) C(8) C(13) C(14) 1.7(2) . . . . yes
C(8) C(9) C(10) C(11) 0.2(3) . . . . yes
C(8) C(13) C(12) C(11) -0.5(2) . . . . yes
C(9) C(8) C(13) C(12) 2.1(2) . . . . yes
C(9) C(8) C(13) C(14) -177.0(1) . . . . yes
C(9) C(10) C(11) C(12) 1.4(3) . . . . yes
C(10) C(9) C(8) C(13) -2.0(2) . . . . yes
C(10) C(11) C(12) C(13) -1.3(3) . . . . yes
C(11) C(12) C(13) C(14) 178.6(2) . . . . yes
C(13) C(14) P(1) C(15) -172.9(1) . . . . yes
C(13) C(14) P(1) C(21) 75.8(1) . . . . yes
C(14) P(1) C(15) C(16) -76.8(2) . . . . yes
C(14) P(1) C(15) C(20) 106.7(1) . . . . yes
C(14) P(1) C(21) C(22) -171.6(1) . . . . yes
C(14) P(1) C(21) C(26) 9.7(2) . . . . yes
C(15) P(1) C(21) C(22) 74.9(1) . . . . yes
C(15) P(1) C(21) C(26) -103.8(1) . . . . yes
C(15) C(16) C(17) C(18) 0.7(3) . . . . yes
C(15) C(20) C(19) C(18) -0.2(3) . . . . yes
C(16) C(15) P(1) C(21) 36.3(2) . . . . yes
C(16) C(15) C(20) C(19) 0.1(3) . . . . yes
C(16) C(17) C(18) C(19) -0.8(3) . . . . yes
C(17) C(16) C(15) C(20) -0.3(3) . . . . yes
C(17) C(18) C(19) C(20) 0.5(3) . . . . yes
C(20) C(15) P(1) C(21) -140.2(1) . . . . yes
C(21) C(22) C(23) C(24) -0.6(3) . . . . yes
C(21) C(26) C(25) C(24) -0.3(2) . . . . yes
C(22) C(21) C(26) C(25) 0.5(2) . . . . yes
C(22) C(23) C(24) C(25) 0.9(3) . . . . yes
C(23) C(22) C(21) C(26) -0.1(2) . . . . yes
C(23) C(24) C(25) C(26) -0.5(3) . . . . yes
C(23) C(24) C(25) C(26) -0.5(3) . . . . yes

loop_
_cod_related_entry_id
_cod_related_entry_database
_cod_related_entry_code
1 ChemSpider 30660854
